data_7062656
loop_
_publ_author_name
'Mautner, Franz A.'
'Fischer, Roland C.'
'Torvisco, Ana'
'Nakashima, Kai'
'Handa, Makoto'
'Mikuriya, Masahiro'
'Salem, Nahed M. H.'
'Overby, Gabriel J.'
'Maier, Madison R.'
'Louka, Febee R.'
'Massoud, Salah S.'

_publ_section_title
;
 Structure and magnetic characterization of some bicompartmental [N6O2]
 divalent metal(ii) complexes using bis(phenolato) ligands bearing two
 pendant bis(pyridyl) amine arms
;
_journal_issue 33
_journal_name_full 'New Journal of Chemistry'
_journal_page_first 15638
_journal_page_last 15649
_journal_paper_doi 10.1039/D3NJ02380J
_journal_volume 47
_journal_year 2023
_chemical_formula_moiety 'C43 H41 Cl2 Mn2 N6 O6, F6 P'
_chemical_formula_sum 'C43 H41 Cl2 F6 Mn2 N6 O6 P'
_chemical_formula_weight 1063.57
_space_group_crystal_system monoclinic
_space_group_IT_number 14
_space_group_name_Hall '-P 2yn'
_space_group_name_H-M_alt 'P 1 21/n 1'
_atom_sites_solution_hydrogens mixed
_atom_sites_solution_primary direct
_audit_creation_date 2023-07-10
_audit_creation_method
;
Olex2 1.5
(compiled 2023.03.06 svn.rbb2c1857 for OlexSys, GUI svn.r6748)
;
_audit_update_record
;
2023-07-15 deposited with the CCDC.	2023-07-20 downloaded from the CCDC.
;
_cell_angle_alpha 90
_cell_angle_beta 105.415(2)
_cell_angle_gamma 90
_cell_formula_units_Z 4
_cell_length_a 11.8542(7)
_cell_length_b 25.7848(14)
_cell_length_c 16.0771(9)
_cell_measurement_reflns_used 7151
_cell_measurement_temperature 100(2)
_cell_measurement_theta_max 22.69
_cell_measurement_theta_min 2.38
_cell_volume 4737.3(5)
_computing_molecular_graphics 'Olex2 1.5 (Dolomanov et al., 2009)'
_computing_publication_material 'Olex2 1.5 (Dolomanov et al., 2009)'
_computing_structure_refinement 'XL  (Sheldrick, 2008)'
_computing_structure_solution 'SHELXS  (Sheldrick, 2008)'
_diffrn_ambient_temperature 100.01
_diffrn_measured_fraction_theta_full 1.000
_diffrn_measured_fraction_theta_max 1.000
_diffrn_measurement_device_type 'Bruker APEX-II CCD'
_diffrn_measurement_method '\f and \w scans'
_diffrn_radiation_type MoK\a
_diffrn_radiation_wavelength 0.71073
_diffrn_reflns_av_R_equivalents 0.1482
_diffrn_reflns_av_unetI/netI 0.1089
_diffrn_reflns_Laue_measured_fraction_full 1.000
_diffrn_reflns_Laue_measured_fraction_max 1.000
_diffrn_reflns_limit_h_max 14
_diffrn_reflns_limit_h_min -14
_diffrn_reflns_limit_k_max 31
_diffrn_reflns_limit_k_min -31
_diffrn_reflns_limit_l_max 17
_diffrn_reflns_limit_l_min -19
_diffrn_reflns_number 62811
_diffrn_reflns_point_group_measured_fraction_full 1.000
_diffrn_reflns_point_group_measured_fraction_max 1.000
_diffrn_reflns_theta_full 25.242
_diffrn_reflns_theta_max 25.499
_diffrn_reflns_theta_min 1.579
_diffrn_source_current 0.97
_diffrn_source_power 0.0485
_diffrn_source_voltage 50.0
_diffrn_standards_number 0
_exptl_absorpt_coefficient_mu 0.756
_exptl_absorpt_correction_T_max 0.7465
_exptl_absorpt_correction_T_min 0.5763
_exptl_absorpt_correction_type multi-scan
_exptl_absorpt_process_details
;
SADABS-2016/2 (Bruker,2016/2) was used for absorption correction.
wR2(int) was 0.1314 before and 0.0873 after correction.
The Ratio of minimum to maximum transmission is 0.7720.
The \l/2 correction factor is Not present.
;
_exptl_crystal_colour brown
_exptl_crystal_colour_primary brown
_exptl_crystal_density_diffrn 1.491
_exptl_crystal_description block
_exptl_crystal_F_000 2168
_exptl_crystal_size_max 0.1
_exptl_crystal_size_mid 0.08
_exptl_crystal_size_min 0.06
_refine_diff_density_max 0.773
_refine_diff_density_min -0.411
_refine_diff_density_rms 0.088
_refine_ls_extinction_method none
_refine_ls_goodness_of_fit_ref 1.030
_refine_ls_hydrogen_treatment mixed
_refine_ls_matrix_type full
_refine_ls_number_parameters 601
_refine_ls_number_reflns 8827
_refine_ls_number_restraints 1
_refine_ls_restrained_S_all 1.030
_refine_ls_R_factor_all 0.1000
_refine_ls_R_factor_gt 0.0462
_refine_ls_shift/su_max 0.001
_refine_ls_shift/su_mean 0.000
_refine_ls_structure_factor_coef Fsqd
_refine_ls_weighting_details 'w=1/[\s^2^(Fo^2^)+(0.0372P)^2^+1.1053P] where P=(Fo^2^+2Fc^2^)/3'
_refine_ls_weighting_scheme calc
_refine_ls_wR_factor_gt 0.1061
_refine_ls_wR_factor_ref 0.1372
_reflns_Friedel_coverage 0.000
_reflns_number_gt 5520
_reflns_number_total 8827
_reflns_threshold_expression 'I > 2\s(I)'
_cod_data_source_file d3nj02380j2.cif
_cod_data_source_block at1129_0m
_cod_depositor_comments 'Adding full bibliography for 7062656--7062659.cif.'
_cod_database_code 7062656
_shelx_shelxl_version_number 2018/3
_shelx_space_group_comment
;
The symmetry employed for this shelxl refinement is uniquely defined
by the following loop, which should always be used as a source of
symmetry information in preference to the above space-group names.
They are only intended as comments.
;
_shelx_estimated_absorpt_t_max 0.956
_shelx_estimated_absorpt_t_min 0.928
_olex2_refinement_description
;
1. Fixed Uiso
 At 1.2 times of:
  All C(H) groups, All C(H,H) groups
 At 1.5 times of:
  All C(H,H,H) groups
2. Restrained distances
 H1-O1
 0.02 with sigma of 0.89
3.a Secondary CH2 refined with riding coordinates:
 C6(H6A,H6B), C7(H7A,H7B), C13(H13A,H13B), C20(H20A,H20B), C27(H27A,H27B),
 C28(H28A,H28B), C34(H34A,H34B)
3.b Aromatic/amide H refined with riding coordinates:
 C1(H1A), C2(H2), C3(H3), C4(H4), C9(H9), C10(H10), C11(H11), C12(H12),
 C17(H17), C19(H19), C22(H22), C24(H24), C30(H30), C31(H31), C32(H32), C33(H33),
  C36(H36), C37(H37), C38(H38), C39(H39)
3.c Idealised Me refined as rotating group:
 C41(H41A,H41B,H41C), C43(H43A,H43B,H43C)
;
_olex2_submission_special_instructions 'No special instructions were received'

loop_
_space_group_symop_operation_xyz
'x, y, z'
'-x+1/2, y+1/2, -z+1/2'
'-x, -y, -z'
'x-1/2, -y-1/2, z-1/2'

loop_
_atom_site_label
_atom_site_type_symbol
_atom_site_fract_x
_atom_site_fract_y
_atom_site_fract_z
_atom_site_U_iso_or_equiv
_atom_site_adp_type
_atom_site_occupancy
_atom_site_site_symmetry_order
_atom_site_calc_flag
_atom_site_refinement_flags_posn
_atom_site_refinement_flags_adp
_atom_site_refinement_flags_occupancy
_atom_site_disorder_assembly
_atom_site_disorder_group
Mn1 Mn 0.73393(6) 0.42083(2) 0.22165(4) 0.02328(17) Uani 1 1 d . . . . .
Mn2 Mn 0.56459(6) 0.33278(2) 0.37570(4) 0.02209(17) Uani 1 1 d . . . . .
Cl1 Cl 1.30528(9) 0.48750(4) 0.51746(6) 0.0277(3) Uani 1 1 d . . . . .
Cl2 Cl 0.97118(10) 0.37061(4) 0.81100(6) 0.0347(3) Uani 1 1 d . . . . .
P1 P 0.88654(10) 0.16365(4) 0.25373(7) 0.0265(3) Uani 1 1 d . . . . .
F1 F 0.8616(2) 0.11167(10) 0.19855(17) 0.0459(7) Uani 1 1 d . . . . .
F2 F 1.0201(2) 0.16160(10) 0.24982(17) 0.0448(7) Uani 1 1 d . . . . .
F3 F 0.8548(3) 0.19698(11) 0.16693(16) 0.0511(8) Uani 1 1 d . . . . .
F4 F 0.9121(2) 0.21598(9) 0.30865(17) 0.0450(7) Uani 1 1 d . . . . .
F5 F 0.7538(2) 0.16519(10) 0.25754(16) 0.0401(7) Uani 1 1 d . . . . .
F6 F 0.9197(2) 0.13075(10) 0.34100(15) 0.0425(7) Uani 1 1 d . . . . .
O1 O 0.8256(2) 0.41789(10) 0.35728(16) 0.0228(6) Uani 1 1 d D . . . .
O2 O 0.7240(2) 0.37016(10) 0.44306(16) 0.0228(6) Uani 1 1 d . . . . .
O3 O 0.5869(3) 0.45149(11) 0.25509(17) 0.0310(7) Uani 1 1 d . . . . .
O4 O 0.4878(3) 0.40496(11) 0.33016(18) 0.0319(7) Uani 1 1 d . . . . .
O5 O 0.6696(3) 0.34791(12) 0.1797(2) 0.0463(9) Uani 1 1 d . . . . .
O6 O 0.5815(3) 0.30021(11) 0.26049(18) 0.0371(8) Uani 1 1 d . . . . .
N1 N 0.6777(3) 0.45860(13) 0.0888(2) 0.0270(8) Uani 1 1 d . . . . .
N2 N 0.8445(3) 0.49628(12) 0.22688(19) 0.0203(8) Uani 1 1 d . . . . .
N3 N 0.9122(3) 0.39492(13) 0.2062(2) 0.0303(9) Uani 1 1 d . . . . .
N4 N 0.6496(3) 0.26216(12) 0.4522(2) 0.0227(8) Uani 1 1 d . . . . .
N5 N 0.5263(3) 0.34045(12) 0.5120(2) 0.0215(8) Uani 1 1 d . . . . .
N6 N 0.3893(3) 0.29351(13) 0.3676(2) 0.0242(8) Uani 1 1 d . . . . .
C1 C 0.6248(4) 0.43555(18) 0.0138(3) 0.0343(11) Uani 1 1 d . . . . .
H1A H 0.607983 0.399533 0.014131 0.041 Uiso 1 1 calc R U . . .
C2 C 0.5933(4) 0.4618(2) -0.0643(3) 0.0417(12) Uani 1 1 d . . . . .
H2 H 0.555561 0.444281 -0.116261 0.050 Uiso 1 1 calc R U . . .
C3 C 0.6184(4) 0.5143(2) -0.0645(3) 0.0436(13) Uani 1 1 d . . . . .
H3 H 0.597227 0.533569 -0.116685 0.052 Uiso 1 1 calc R U . . .
C4 C 0.6746(4) 0.53804(18) 0.0121(3) 0.0352(11) Uani 1 1 d . . . . .
H4 H 0.693924 0.573833 0.013052 0.042 Uiso 1 1 calc R U . . .
C5 C 0.7025(4) 0.50954(16) 0.0871(3) 0.0269(10) Uani 1 1 d . . . . .
C6 C 0.7616(4) 0.53344(16) 0.1735(2) 0.0256(10) Uani 1 1 d . . . . .
H6A H 0.804039 0.565187 0.164707 0.031 Uiso 1 1 calc R U . . .
H6B H 0.701937 0.543347 0.203441 0.031 Uiso 1 1 calc R U . . .
C7 C 0.9449(4) 0.48634(15) 0.1905(3) 0.0251(10) Uani 1 1 d . . . . .
H7A H 1.007531 0.511881 0.214390 0.030 Uiso 1 1 calc R U . . .
H7B H 0.919702 0.491023 0.127146 0.030 Uiso 1 1 calc R U . . .
C8 C 0.9926(4) 0.43260(17) 0.2109(3) 0.0287(10) Uani 1 1 d . . . . .
C9 C 1.1113(4) 0.4216(2) 0.2302(3) 0.0402(12) Uani 1 1 d . . . . .
H9 H 1.166535 0.448649 0.232674 0.048 Uiso 1 1 calc R U . . .
C10 C 1.1483(5) 0.3709(2) 0.2458(3) 0.0576(17) Uani 1 1 d . . . . .
H10 H 1.229278 0.362673 0.259815 0.069 Uiso 1 1 calc R U . . .
C11 C 1.0654(6) 0.3320(2) 0.2408(3) 0.0568(17) Uani 1 1 d . . . . .
H11 H 1.088165 0.296675 0.250445 0.068 Uiso 1 1 calc R U . . .
C12 C 0.9508(5) 0.34607(18) 0.2215(3) 0.0432(14) Uani 1 1 d . . . . .
H12 H 0.894291 0.319531 0.218705 0.052 Uiso 1 1 calc R U . . .
C13 C 0.8850(4) 0.51708(15) 0.3161(2) 0.0217(9) Uani 1 1 d . . . . .
H13A H 0.816487 0.521946 0.339508 0.026 Uiso 1 1 calc R U . . .
H13B H 0.921304 0.551486 0.314173 0.026 Uiso 1 1 calc R U . . .
C14 C 0.9724(4) 0.48198(15) 0.3760(2) 0.0212(9) Uani 1 1 d . . . . .
C15 C 0.9362(4) 0.43324(15) 0.3976(2) 0.0210(9) Uani 1 1 d . . . . .
C16 C 1.0129(4) 0.40190(15) 0.4582(2) 0.0203(9) Uani 1 1 d . . . . .
C17 C 1.1257(4) 0.41900(15) 0.4942(2) 0.0219(9) Uani 1 1 d . . . . .
H17 H 1.178652 0.398001 0.535253 0.026 Uiso 1 1 calc R U . . .
C18 C 1.1622(3) 0.46682(15) 0.4708(2) 0.0210(9) Uani 1 1 d . . . . .
C19 C 1.0861(4) 0.49846(15) 0.4126(2) 0.0217(9) Uani 1 1 d . . . . .
H19 H 1.111534 0.531296 0.397747 0.026 Uiso 1 1 calc R U . . .
C20 C 0.9715(4) 0.35084(15) 0.4874(3) 0.0232(9) Uani 1 1 d . . . . .
H20A H 0.922029 0.332443 0.436678 0.028 Uiso 1 1 calc R U . . .
H20B H 1.040270 0.328712 0.512918 0.028 Uiso 1 1 calc R U . . .
C21 C 0.9021(4) 0.35898(15) 0.5534(2) 0.0215(9) Uani 1 1 d . . . . .
C22 C 0.9591(4) 0.35894(15) 0.6409(3) 0.0259(10) Uani 1 1 d . . . . .
H22 H 1.040631 0.352005 0.659595 0.031 Uiso 1 1 calc R U . . .
C23 C 0.8964(4) 0.36910(15) 0.7013(2) 0.0250(10) Uani 1 1 d . . . . .
C24 C 0.7778(4) 0.37830(15) 0.6762(3) 0.0238(10) Uani 1 1 d . . . . .
H24 H 0.736431 0.385224 0.718097 0.029 Uiso 1 1 calc R U . . .
C25 C 0.7190(4) 0.37737(14) 0.5889(2) 0.0216(9) Uani 1 1 d . . . . .
C26 C 0.7814(4) 0.36837(14) 0.5271(2) 0.0217(9) Uani 1 1 d . . . . .
C27 C 0.5887(4) 0.38611(15) 0.5596(2) 0.0225(9) Uani 1 1 d . . . . .
H27A H 0.558901 0.393080 0.610460 0.027 Uiso 1 1 calc R U . . .
H27B H 0.572377 0.416980 0.521679 0.027 Uiso 1 1 calc R U . . .
C28 C 0.5572(4) 0.29195(15) 0.5627(2) 0.0236(10) Uani 1 1 d . . . . .
H28A H 0.485181 0.271275 0.557003 0.028 Uiso 1 1 calc R U . . .
H28B H 0.588429 0.301052 0.624340 0.028 Uiso 1 1 calc R U . . .
C29 C 0.6466(4) 0.25880(15) 0.5351(2) 0.0207(9) Uani 1 1 d . . . . .
C30 C 0.7174(4) 0.22499(16) 0.5920(3) 0.0286(10) Uani 1 1 d . . . . .
H30 H 0.714388 0.223873 0.650412 0.034 Uiso 1 1 calc R U . . .
C31 C 0.7928(4) 0.19271(18) 0.5642(3) 0.0368(12) Uani 1 1 d . . . . .
H31 H 0.840942 0.168812 0.602806 0.044 Uiso 1 1 calc R U . . .
C32 C 0.7969(4) 0.19572(17) 0.4796(3) 0.0334(11) Uani 1 1 d . . . . .
H32 H 0.848598 0.174279 0.458719 0.040 Uiso 1 1 calc R U . . .
C33 C 0.7241(4) 0.23076(15) 0.4257(3) 0.0285(10) Uani 1 1 d . . . . .
H33 H 0.726664 0.232766 0.367233 0.034 Uiso 1 1 calc R U . . .
C34 C 0.3982(4) 0.35014(16) 0.4880(3) 0.0256(10) Uani 1 1 d . . . . .
H34A H 0.380253 0.383407 0.456536 0.031 Uiso 1 1 calc R U . . .
H34B H 0.369654 0.352037 0.540469 0.031 Uiso 1 1 calc R U . . .
C35 C 0.3398(4) 0.30605(16) 0.4316(2) 0.0248(10) Uani 1 1 d . . . . .
C36 C 0.2470(4) 0.27830(17) 0.4460(3) 0.0309(11) Uani 1 1 d . . . . .
H36 H 0.214284 0.287871 0.491729 0.037 Uiso 1 1 calc R U . . .
C37 C 0.2022(4) 0.23687(18) 0.3940(3) 0.0363(11) Uani 1 1 d . . . . .
H37 H 0.137810 0.217820 0.402915 0.044 Uiso 1 1 calc R U . . .
C38 C 0.2523(4) 0.22325(18) 0.3285(3) 0.0337(11) Uani 1 1 d . . . . .
H38 H 0.223271 0.194707 0.291657 0.040 Uiso 1 1 calc R U . . .
C39 C 0.3466(4) 0.25262(16) 0.3180(3) 0.0280(10) Uani 1 1 d . . . . .
H39 H 0.382022 0.243126 0.273704 0.034 Uiso 1 1 calc R U . . .
C40 C 0.5121(4) 0.44654(16) 0.2980(2) 0.0243(10) Uani 1 1 d . . . . .
C41 C 0.4444(4) 0.49430(16) 0.3092(3) 0.0299(10) Uani 1 1 d . . . . .
H41A H 0.421880 0.491834 0.363480 0.045 Uiso 1 1 calc R U . . .
H41B H 0.373875 0.497035 0.260934 0.045 Uiso 1 1 calc R U . . .
H41C H 0.493260 0.525088 0.310465 0.045 Uiso 1 1 calc R U . . .
C42 C 0.6153(4) 0.30837(16) 0.1937(3) 0.0270(10) Uani 1 1 d . . . . .
C43 C 0.5916(4) 0.26705(16) 0.1263(3) 0.0336(11) Uani 1 1 d . . . . .
H43A H 0.519309 0.248754 0.126790 0.050 Uiso 1 1 calc R U . . .
H43B H 0.656897 0.242423 0.138238 0.050 Uiso 1 1 calc R U . . .
H43C H 0.582981 0.282839 0.069471 0.050 Uiso 1 1 calc R U . . .
H1 H 0.783(5) 0.395(2) 0.403(4) 0.089(19) Uiso 1 1 d D . . . .

loop_
_atom_site_aniso_label
_atom_site_aniso_U_11
_atom_site_aniso_U_22
_atom_site_aniso_U_33
_atom_site_aniso_U_23
_atom_site_aniso_U_13
_atom_site_aniso_U_12
Mn1 0.0281(4) 0.0210(4) 0.0210(3) -0.0005(3) 0.0070(3) -0.0011(3)
Mn2 0.0254(4) 0.0219(4) 0.0195(3) -0.0004(3) 0.0068(3) 0.0004(3)
Cl1 0.0240(6) 0.0292(6) 0.0273(5) -0.0002(4) 0.0023(5) -0.0018(5)
Cl2 0.0388(7) 0.0393(7) 0.0220(5) 0.0034(5) 0.0014(5) -0.0095(5)
P1 0.0272(7) 0.0279(7) 0.0260(6) -0.0018(5) 0.0099(5) -0.0017(5)
F1 0.056(2) 0.0389(16) 0.0467(16) -0.0186(13) 0.0210(15) -0.0109(14)
F2 0.0314(16) 0.0569(19) 0.0524(17) -0.0073(14) 0.0222(14) -0.0049(14)
F3 0.063(2) 0.060(2) 0.0353(15) 0.0142(14) 0.0221(15) 0.0164(16)
F4 0.0530(19) 0.0328(16) 0.0567(17) -0.0143(13) 0.0277(15) -0.0108(13)
F5 0.0257(15) 0.0549(18) 0.0411(15) -0.0070(13) 0.0115(13) -0.0026(13)
F6 0.0505(18) 0.0495(18) 0.0277(14) 0.0089(12) 0.0109(13) 0.0107(14)
O1 0.0226(17) 0.0233(16) 0.0221(14) 0.0028(12) 0.0051(13) -0.0018(13)
O2 0.0234(17) 0.0266(16) 0.0177(14) 0.0024(12) 0.0046(13) -0.0015(13)
O3 0.0286(18) 0.0384(19) 0.0257(16) 0.0024(13) 0.0066(14) 0.0041(14)
O4 0.0344(19) 0.0270(18) 0.0336(17) 0.0059(14) 0.0079(15) 0.0023(14)
O5 0.065(3) 0.030(2) 0.049(2) -0.0111(16) 0.0236(19) -0.0165(18)
O6 0.053(2) 0.0367(19) 0.0238(16) -0.0005(14) 0.0145(16) 0.0077(16)
N1 0.026(2) 0.032(2) 0.0209(18) -0.0026(16) 0.0025(16) -0.0035(17)
N2 0.0215(19) 0.0223(19) 0.0161(16) 0.0020(14) 0.0034(15) 0.0057(15)
N3 0.042(2) 0.024(2) 0.030(2) 0.0029(16) 0.0173(19) 0.0073(19)
N4 0.028(2) 0.0212(19) 0.0211(18) -0.0030(14) 0.0110(16) -0.0010(16)
N5 0.021(2) 0.0214(19) 0.0219(17) 0.0006(14) 0.0056(15) 0.0018(15)
N6 0.023(2) 0.025(2) 0.0230(18) -0.0018(15) 0.0042(16) 0.0015(16)
C1 0.031(3) 0.038(3) 0.031(2) -0.005(2) 0.004(2) -0.005(2)
C2 0.044(3) 0.052(3) 0.024(2) -0.002(2) 0.000(2) -0.005(3)
C3 0.045(3) 0.055(4) 0.026(3) 0.013(2) 0.001(2) 0.007(3)
C4 0.038(3) 0.038(3) 0.025(2) 0.004(2) 0.000(2) -0.002(2)
C5 0.023(2) 0.030(3) 0.026(2) 0.0033(19) 0.0022(19) 0.003(2)
C6 0.029(3) 0.022(2) 0.023(2) 0.0032(18) 0.0010(19) 0.0036(19)
C7 0.026(2) 0.028(2) 0.023(2) 0.0043(18) 0.0085(19) 0.003(2)
C8 0.032(3) 0.035(3) 0.021(2) 0.0005(19) 0.011(2) 0.010(2)
C9 0.039(3) 0.055(3) 0.028(2) -0.002(2) 0.010(2) 0.009(3)
C10 0.059(4) 0.074(5) 0.043(3) 0.010(3) 0.019(3) 0.045(4)
C11 0.083(5) 0.045(4) 0.053(3) 0.016(3) 0.037(3) 0.032(4)
C12 0.064(4) 0.028(3) 0.047(3) 0.007(2) 0.032(3) 0.016(3)
C13 0.025(2) 0.021(2) 0.017(2) 0.0001(17) 0.0017(18) -0.0046(19)
C14 0.025(2) 0.020(2) 0.019(2) 0.0015(17) 0.0050(18) 0.0019(19)
C15 0.022(2) 0.022(2) 0.020(2) -0.0014(17) 0.0084(18) 0.0036(19)
C16 0.023(2) 0.020(2) 0.020(2) -0.0010(17) 0.0088(19) 0.0028(18)
C17 0.020(2) 0.028(2) 0.0160(19) 0.0014(17) 0.0025(18) 0.0057(19)
C18 0.018(2) 0.025(2) 0.020(2) -0.0032(17) 0.0057(18) -0.0033(18)
C19 0.028(3) 0.017(2) 0.021(2) -0.0008(17) 0.0083(19) -0.0024(19)
C20 0.025(2) 0.019(2) 0.026(2) 0.0035(17) 0.008(2) 0.0055(19)
C21 0.025(2) 0.014(2) 0.025(2) 0.0028(17) 0.0058(19) 0.0007(18)
C22 0.028(3) 0.017(2) 0.030(2) 0.0029(18) 0.004(2) -0.0013(19)
C23 0.032(3) 0.023(2) 0.018(2) 0.0004(17) 0.0022(19) -0.006(2)
C24 0.029(3) 0.019(2) 0.025(2) -0.0011(17) 0.010(2) -0.0037(19)
C25 0.028(3) 0.013(2) 0.023(2) 0.0001(17) 0.0070(19) -0.0027(18)
C26 0.027(3) 0.014(2) 0.023(2) 0.0032(17) 0.0058(19) 0.0011(18)
C27 0.028(3) 0.017(2) 0.024(2) -0.0025(17) 0.0094(19) 0.0003(19)
C28 0.028(3) 0.023(2) 0.020(2) -0.0001(17) 0.0073(19) -0.0016(19)
C29 0.023(2) 0.016(2) 0.024(2) -0.0043(17) 0.0068(19) -0.0045(18)
C30 0.032(3) 0.029(3) 0.024(2) 0.0002(19) 0.008(2) 0.005(2)
C31 0.038(3) 0.037(3) 0.034(3) 0.007(2) 0.007(2) 0.012(2)
C32 0.035(3) 0.032(3) 0.036(3) -0.001(2) 0.014(2) 0.010(2)
C33 0.035(3) 0.025(2) 0.029(2) -0.0026(19) 0.016(2) 0.005(2)
C34 0.028(3) 0.026(2) 0.023(2) -0.0040(18) 0.008(2) 0.005(2)
C35 0.022(2) 0.029(3) 0.021(2) 0.0010(18) 0.0020(19) 0.003(2)
C36 0.028(3) 0.033(3) 0.033(2) -0.003(2) 0.009(2) -0.001(2)
C37 0.027(3) 0.044(3) 0.037(3) -0.002(2) 0.007(2) -0.002(2)
C38 0.029(3) 0.037(3) 0.032(2) -0.006(2) 0.003(2) -0.001(2)
C39 0.032(3) 0.028(3) 0.022(2) -0.0032(19) 0.005(2) 0.003(2)
C40 0.025(3) 0.025(3) 0.020(2) -0.0008(18) 0.0014(19) 0.001(2)
C41 0.028(3) 0.031(3) 0.030(2) 0.000(2) 0.007(2) 0.005(2)
C42 0.033(3) 0.026(3) 0.020(2) -0.0035(18) 0.003(2) 0.005(2)
C43 0.043(3) 0.028(3) 0.031(2) -0.005(2) 0.012(2) -0.005(2)

loop_
_atom_type_symbol
_atom_type_description
_atom_type_scat_dispersion_real
_atom_type_scat_dispersion_imag
_atom_type_scat_source
C C 0.0033 0.0016 'International Tables Vol C Tables 4.2.6.8 and 6.1.1.4'
H H 0.0000 0.0000 'International Tables Vol C Tables 4.2.6.8 and 6.1.1.4'
Cl Cl 0.1484 0.1585 'International Tables Vol C Tables 4.2.6.8 and 6.1.1.4'
F F 0.0171 0.0103 'International Tables Vol C Tables 4.2.6.8 and 6.1.1.4'
Mn Mn 0.3368 0.7283 'International Tables Vol C Tables 4.2.6.8 and 6.1.1.4'
N N 0.0061 0.0033 'International Tables Vol C Tables 4.2.6.8 and 6.1.1.4'
O O 0.0106 0.0060 'International Tables Vol C Tables 4.2.6.8 and 6.1.1.4'
P P 0.1023 0.0942 'International Tables Vol C Tables 4.2.6.8 and 6.1.1.4'

loop_
_geom_angle_atom_site_label_1
_geom_angle_atom_site_label_2
_geom_angle_atom_site_label_3
_geom_angle
_geom_angle_site_symmetry_1
_geom_angle_site_symmetry_3
_geom_angle_publ_flag
O1 Mn1 N1 154.49(12) . . ?
O1 Mn1 N2 82.31(10) . . ?
O1 Mn1 N3 82.46(11) . . ?
O3 Mn1 O1 89.07(10) . . ?
O3 Mn1 N1 91.32(11) . . ?
O3 Mn1 N2 99.92(11) . . ?
O3 Mn1 N3 170.05(12) . . ?
O5 Mn1 O1 109.81(12) . . ?
O5 Mn1 O3 99.52(13) . . ?
O5 Mn1 N1 95.28(13) . . ?
O5 Mn1 N2 157.20(11) . . ?
O5 Mn1 N3 88.31(13) . . ?
N1 Mn1 N2 72.49(12) . . ?
N1 Mn1 N3 94.08(12) . . ?
N3 Mn1 N2 73.85(12) . . ?
O2 Mn2 N4 83.26(11) . . ?
O2 Mn2 N5 81.64(11) . . ?
O2 Mn2 N6 153.58(11) . . ?
O4 Mn2 O2 91.13(11) . . ?
O4 Mn2 N4 168.12(11) . . ?
O4 Mn2 N5 94.38(11) . . ?
O4 Mn2 N6 93.97(12) . . ?
O6 Mn2 O2 110.44(12) . . ?
O6 Mn2 O4 100.39(11) . . ?
O6 Mn2 N4 91.39(11) . . ?
O6 Mn2 N5 160.54(12) . . ?
O6 Mn2 N6 94.11(12) . . ?
N4 Mn2 N5 74.49(11) . . ?
N4 Mn2 N6 86.63(12) . . ?
N6 Mn2 N5 72.14(11) . . ?
F1 P1 F2 89.42(14) . . ?
F1 P1 F3 90.02(15) . . ?
F1 P1 F4 179.58(15) . . ?
F1 P1 F5 90.18(14) . . ?
F1 P1 F6 90.48(15) . . ?
F3 P1 F2 89.37(15) . . ?
F3 P1 F4 89.68(15) . . ?
F3 P1 F6 179.28(18) . . ?
F4 P1 F2 90.28(14) . . ?
F5 P1 F2 179.55(16) . . ?
F5 P1 F3 90.85(15) . . ?
F5 P1 F4 90.12(14) . . ?
F5 P1 F6 89.66(14) . . ?
F6 P1 F2 90.12(15) . . ?
F6 P1 F4 89.81(15) . . ?
Mn1 O1 H1 118(3) . . ?
C15 O1 Mn1 129.3(2) . . ?
C15 O1 H1 112(3) . . ?
Mn2 O2 H1 121(3) . . ?
C26 O2 Mn2 129.5(2) . . ?
C26 O2 H1 110(3) . . ?
C40 O3 Mn1 147.9(3) . . ?
C40 O4 Mn2 140.2(3) . . ?
C42 O5 Mn1 147.0(3) . . ?
C42 O6 Mn2 144.6(3) . . ?
C1 N1 Mn1 127.1(3) . . ?
C1 N1 C5 117.8(4) . . ?
C5 N1 Mn1 115.1(3) . . ?
C6 N2 Mn1 103.9(2) . . ?
C6 N2 C7 111.3(3) . . ?
C6 N2 C13 108.8(3) . . ?
C7 N2 Mn1 110.1(2) . . ?
C7 N2 C13 110.8(3) . . ?
C13 N2 Mn1 111.7(2) . . ?
C8 N3 Mn1 116.2(3) . . ?
C12 N3 Mn1 122.2(3) . . ?
C12 N3 C8 117.8(4) . . ?
C29 N4 Mn2 117.5(2) . . ?
C29 N4 C33 117.8(4) . . ?
C33 N4 Mn2 122.9(3) . . ?
C27 N5 Mn2 110.5(2) . . ?
C28 N5 Mn2 111.0(2) . . ?
C28 N5 C27 111.6(3) . . ?
C28 N5 C34 111.8(3) . . ?
C34 N5 Mn2 102.0(2) . . ?
C34 N5 C27 109.6(3) . . ?
C35 N6 Mn2 115.0(3) . . ?
C39 N6 Mn2 125.3(3) . . ?
C39 N6 C35 118.1(3) . . ?
N1 C1 H1A 118.4 . . ?
N1 C1 C2 123.1(4) . . ?
C2 C1 H1A 118.4 . . ?
C1 C2 H2 120.9 . . ?
C3 C2 C1 118.2(4) . . ?
C3 C2 H2 120.9 . . ?
C2 C3 H3 120.5 . . ?
C4 C3 C2 119.1(4) . . ?
C4 C3 H3 120.5 . . ?
C3 C4 H4 120.3 . . ?
C5 C4 C3 119.5(4) . . ?
C5 C4 H4 120.3 . . ?
N1 C5 C4 122.4(4) . . ?
N1 C5 C6 115.4(4) . . ?
C4 C5 C6 122.2(4) . . ?
N2 C6 C5 110.2(3) . . ?
N2 C6 H6A 109.6 . . ?
N2 C6 H6B 109.6 . . ?
C5 C6 H6A 109.6 . . ?
C5 C6 H6B 109.6 . . ?
H6A C6 H6B 108.1 . . ?
N2 C7 H7A 109.3 . . ?
N2 C7 H7B 109.3 . . ?
N2 C7 C8 111.7(3) . . ?
H7A C7 H7B 107.9 . . ?
C8 C7 H7A 109.3 . . ?
C8 C7 H7B 109.3 . . ?
N3 C8 C7 115.8(4) . . ?
N3 C8 C9 121.6(4) . . ?
C9 C8 C7 122.6(4) . . ?
C8 C9 H9 120.4 . . ?
C10 C9 C8 119.2(5) . . ?
C10 C9 H9 120.4 . . ?
C9 C10 H10 120.4 . . ?
C9 C10 C11 119.2(5) . . ?
C11 C10 H10 120.4 . . ?
C10 C11 H11 121.1 . . ?
C12 C11 C10 117.9(5) . . ?
C12 C11 H11 121.1 . . ?
N3 C12 C11 124.3(5) . . ?
N3 C12 H12 117.8 . . ?
C11 C12 H12 117.8 . . ?
N2 C13 H13A 109.0 . . ?
N2 C13 H13B 109.0 . . ?
N2 C13 C14 112.9(3) . . ?
H13A C13 H13B 107.8 . . ?
C14 C13 H13A 109.0 . . ?
C14 C13 H13B 109.0 . . ?
C15 C14 C13 119.4(4) . . ?
C19 C14 C13 120.7(3) . . ?
C19 C14 C15 119.8(4) . . ?
O1 C15 C14 117.6(4) . . ?
O1 C15 C16 122.0(4) . . ?
C16 C15 C14 120.4(4) . . ?
C15 C16 C20 120.8(4) . . ?
C17 C16 C15 119.0(4) . . ?
C17 C16 C20 120.1(4) . . ?
C16 C17 H17 119.8 . . ?
C16 C17 C18 120.4(4) . . ?
C18 C17 H17 119.8 . . ?
C17 C18 Cl1 119.4(3) . . ?
C19 C18 Cl1 119.7(3) . . ?
C19 C18 C17 120.9(4) . . ?
C14 C19 H19 120.2 . . ?
C18 C19 C14 119.5(4) . . ?
C18 C19 H19 120.2 . . ?
C16 C20 H20A 109.2 . . ?
C16 C20 H20B 109.2 . . ?
H20A C20 H20B 107.9 . . ?
C21 C20 C16 112.0(3) . . ?
C21 C20 H20A 109.2 . . ?
C21 C20 H20B 109.2 . . ?
C22 C21 C20 119.9(4) . . ?
C22 C21 C26 119.2(4) . . ?
C26 C21 C20 120.8(4) . . ?
C21 C22 H22 120.0 . . ?
C21 C22 C23 120.0(4) . . ?
C23 C22 H22 120.0 . . ?
C22 C23 Cl2 119.0(3) . . ?
C24 C23 Cl2 119.8(3) . . ?
C24 C23 C22 121.3(4) . . ?
C23 C24 H24 120.2 . . ?
C23 C24 C25 119.5(4) . . ?
C25 C24 H24 120.2 . . ?
C24 C25 C26 119.9(4) . . ?
C24 C25 C27 120.7(3) . . ?
C26 C25 C27 119.4(4) . . ?
O2 C26 C21 120.9(3) . . ?
O2 C26 C25 119.0(4) . . ?
C21 C26 C25 120.1(4) . . ?
N5 C27 C25 111.8(3) . . ?
N5 C27 H27A 109.3 . . ?
N5 C27 H27B 109.3 . . ?
C25 C27 H27A 109.3 . . ?
C25 C27 H27B 109.3 . . ?
H27A C27 H27B 107.9 . . ?
N5 C28 H28A 108.8 . . ?
N5 C28 H28B 108.8 . . ?
N5 C28 C29 113.9(3) . . ?
H28A C28 H28B 107.7 . . ?
C29 C28 H28A 108.8 . . ?
C29 C28 H28B 108.8 . . ?
N4 C29 C28 117.2(3) . . ?
N4 C29 C30 121.8(4) . . ?
C30 C29 C28 120.9(3) . . ?
C29 C30 H30 120.0 . . ?
C29 C30 C31 120.0(4) . . ?
C31 C30 H30 120.0 . . ?
C30 C31 H31 120.6 . . ?
C32 C31 C30 118.8(4) . . ?
C32 C31 H31 120.6 . . ?
C31 C32 H32 120.8 . . ?
C31 C32 C33 118.4(4) . . ?
C33 C32 H32 120.8 . . ?
N4 C33 C32 123.2(4) . . ?
N4 C33 H33 118.4 . . ?
C32 C33 H33 118.4 . . ?
N5 C34 H34A 110.2 . . ?
N5 C34 H34B 110.2 . . ?
N5 C34 C35 107.7(3) . . ?
H34A C34 H34B 108.5 . . ?
C35 C34 H34A 110.2 . . ?
C35 C34 H34B 110.2 . . ?
N6 C35 C34 114.6(3) . . ?
N6 C35 C36 122.0(4) . . ?
C36 C35 C34 123.3(4) . . ?
C35 C36 H36 120.1 . . ?
C37 C36 C35 119.8(4) . . ?
C37 C36 H36 120.1 . . ?
C36 C37 H37 120.5 . . ?
C36 C37 C38 119.1(4) . . ?
C38 C37 H37 120.5 . . ?
C37 C38 H38 120.9 . . ?
C37 C38 C39 118.2(4) . . ?
C39 C38 H38 120.9 . . ?
N6 C39 C38 122.9(4) . . ?
N6 C39 H39 118.6 . . ?
C38 C39 H39 118.6 . . ?
O3 C40 C41 117.1(4) . . ?
O4 C40 O3 125.5(4) . . ?
O4 C40 C41 117.4(4) . . ?
C40 C41 H41A 109.5 . . ?
C40 C41 H41B 109.5 . . ?
C40 C41 H41C 109.5 . . ?
H41A C41 H41B 109.5 . . ?
H41A C41 H41C 109.5 . . ?
H41B C41 H41C 109.5 . . ?
O5 C42 O6 125.6(4) . . ?
O5 C42 C43 117.0(4) . . ?
O6 C42 C43 117.3(4) . . ?
C42 C43 H43A 109.5 . . ?
C42 C43 H43B 109.5 . . ?
C42 C43 H43C 109.5 . . ?
H43A C43 H43B 109.5 . . ?
H43A C43 H43C 109.5 . . ?
H43B C43 H43C 109.5 . . ?

loop_
_geom_bond_atom_site_label_1
_geom_bond_atom_site_label_2
_geom_bond_distance
_geom_bond_site_symmetry_2
_geom_bond_publ_flag
Mn1 O1 2.164(3) . ?
Mn1 O3 2.110(3) . ?
Mn1 O5 2.073(3) . ?
Mn1 N1 2.280(3) . ?
Mn1 N2 2.335(3) . ?
Mn1 N3 2.293(4) . ?
Mn2 O2 2.141(3) . ?
Mn2 O4 2.115(3) . ?
Mn2 O6 2.091(3) . ?
Mn2 N4 2.277(3) . ?
Mn2 N5 2.361(3) . ?
Mn2 N6 2.284(3) . ?
Cl1 C18 1.746(4) . ?
Cl2 C23 1.751(4) . ?
P1 F1 1.591(3) . ?
P1 F2 1.603(3) . ?
P1 F3 1.596(3) . ?
P1 F4 1.597(3) . ?
P1 F5 1.591(3) . ?
P1 F6 1.597(3) . ?
O1 C15 1.358(5) . ?
O1 H1 1.16(6) . ?
O2 C26 1.343(5) . ?
O2 H1 1.25(6) . ?
O3 C40 1.266(4) . ?
O4 C40 1.257(5) . ?
O5 C42 1.258(5) . ?
O6 C42 1.259(5) . ?
N1 C1 1.342(5) . ?
N1 C5 1.348(5) . ?
N2 C6 1.473(5) . ?
N2 C7 1.482(5) . ?
N2 C13 1.486(5) . ?
N3 C8 1.348(5) . ?
N3 C12 1.340(5) . ?
N4 C29 1.346(5) . ?
N4 C33 1.348(5) . ?
N5 C27 1.489(5) . ?
N5 C28 1.484(5) . ?
N5 C34 1.485(5) . ?
N6 C35 1.351(5) . ?
N6 C39 1.338(5) . ?
C1 H1A 0.9500 . ?
C1 C2 1.387(6) . ?
C2 H2 0.9500 . ?
C2 C3 1.385(6) . ?
C3 H3 0.9500 . ?
C3 C4 1.379(6) . ?
C4 H4 0.9500 . ?
C4 C5 1.376(6) . ?
C5 C6 1.510(6) . ?
C6 H6A 0.9900 . ?
C6 H6B 0.9900 . ?
C7 H7A 0.9900 . ?
C7 H7B 0.9900 . ?
C7 C8 1.499(6) . ?
C8 C9 1.388(6) . ?
C9 H9 0.9500 . ?
C9 C10 1.381(7) . ?
C10 H10 0.9500 . ?
C10 C11 1.392(8) . ?
C11 H11 0.9500 . ?
C11 C12 1.361(7) . ?
C12 H12 0.9500 . ?
C13 H13A 0.9900 . ?
C13 H13B 0.9900 . ?
C13 C14 1.513(5) . ?
C14 C15 1.401(5) . ?
C14 C19 1.387(6) . ?
C15 C16 1.399(5) . ?
C16 C17 1.381(5) . ?
C16 C20 1.522(5) . ?
C17 H17 0.9500 . ?
C17 C18 1.392(5) . ?
C18 C19 1.380(5) . ?
C19 H19 0.9500 . ?
C20 H20A 0.9900 . ?
C20 H20B 0.9900 . ?
C20 C21 1.520(5) . ?
C21 C22 1.389(5) . ?
C21 C26 1.401(5) . ?
C22 H22 0.9500 . ?
C22 C23 1.396(5) . ?
C23 C24 1.376(6) . ?
C24 H24 0.9500 . ?
C24 C25 1.391(5) . ?
C25 C26 1.407(5) . ?
C25 C27 1.506(6) . ?
C27 H27A 0.9900 . ?
C27 H27B 0.9900 . ?
C28 H28A 0.9900 . ?
C28 H28B 0.9900 . ?
C28 C29 1.516(5) . ?
C29 C30 1.376(6) . ?
C30 H30 0.9500 . ?
C30 C31 1.379(6) . ?
C31 H31 0.9500 . ?
C31 C32 1.377(6) . ?
C32 H32 0.9500 . ?
C32 C33 1.384(6) . ?
C33 H33 0.9500 . ?
C34 H34A 0.9900 . ?
C34 H34B 0.9900 . ?
C34 C35 1.504(6) . ?
C35 C36 1.383(6) . ?
C36 H36 0.9500 . ?
C36 C37 1.373(6) . ?
C37 H37 0.9500 . ?
C37 C38 1.385(6) . ?
C38 H38 0.9500 . ?
C38 C39 1.397(6) . ?
C39 H39 0.9500 . ?
C40 C41 1.507(5) . ?
C41 H41A 0.9800 . ?
C41 H41B 0.9800 . ?
C41 H41C 0.9800 . ?
C42 C43 1.493(5) . ?
C43 H43A 0.9800 . ?
C43 H43B 0.9800 . ?
C43 H43C 0.9800 . ?

loop_
_geom_torsion_atom_site_label_1
_geom_torsion_atom_site_label_2
_geom_torsion_atom_site_label_3
_geom_torsion_atom_site_label_4
_geom_torsion
_geom_torsion_site_symmetry_1
_geom_torsion_site_symmetry_2
_geom_torsion_site_symmetry_3
_geom_torsion_site_symmetry_4
_geom_torsion_publ_flag
Mn1 O1 C15 C14 46.8(4) . . . . ?
Mn1 O1 C15 C16 -132.8(3) . . . . ?
Mn1 O3 C40 O4 -18.4(8) . . . . ?
Mn1 O3 C40 C41 163.4(4) . . . . ?
Mn1 O5 C42 O6 -5.5(9) . . . . ?
Mn1 O5 C42 C43 176.0(4) . . . . ?
Mn1 N1 C1 C2 179.8(3) . . . . ?
Mn1 N1 C5 C4 179.9(3) . . . . ?
Mn1 N1 C5 C6 -0.9(4) . . . . ?
Mn1 N2 C6 C5 -50.9(3) . . . . ?
Mn1 N2 C7 C8 -35.1(4) . . . . ?
Mn1 N2 C13 C14 66.8(3) . . . . ?
Mn1 N3 C8 C7 -23.3(4) . . . . ?
Mn1 N3 C8 C9 159.0(3) . . . . ?
Mn1 N3 C12 C11 -157.7(4) . . . . ?
Mn2 O2 C26 C21 131.8(3) . . . . ?
Mn2 O2 C26 C25 -49.7(5) . . . . ?
Mn2 O4 C40 O3 26.0(7) . . . . ?
Mn2 O4 C40 C41 -155.8(3) . . . . ?
Mn2 O6 C42 O5 7.4(9) . . . . ?
Mn2 O6 C42 C43 -174.2(4) . . . . ?
Mn2 N4 C29 C28 18.5(4) . . . . ?
Mn2 N4 C29 C30 -164.5(3) . . . . ?
Mn2 N4 C33 C32 164.1(3) . . . . ?
Mn2 N5 C27 C25 -70.8(3) . . . . ?
Mn2 N5 C28 C29 23.2(4) . . . . ?
Mn2 N5 C34 C35 56.4(3) . . . . ?
Mn2 N6 C35 C34 9.8(4) . . . . ?
Mn2 N6 C35 C36 -166.8(3) . . . . ?
Mn2 N6 C39 C38 165.9(3) . . . . ?
Cl1 C18 C19 C14 -179.7(3) . . . . ?
Cl2 C23 C24 C25 179.6(3) . . . . ?
O1 C15 C16 C17 177.5(3) . . . . ?
O1 C15 C16 C20 -5.3(5) . . . . ?
N1 C1 C2 C3 0.3(7) . . . . ?
N1 C5 C6 N2 36.8(5) . . . . ?
N2 C7 C8 N3 39.8(5) . . . . ?
N2 C7 C8 C9 -142.6(4) . . . . ?
N2 C13 C14 C15 -66.7(4) . . . . ?
N2 C13 C14 C19 116.2(4) . . . . ?
N3 C8 C9 C10 -0.6(6) . . . . ?
N4 C29 C30 C31 -1.1(7) . . . . ?
N5 C28 C29 N4 -28.4(5) . . . . ?
N5 C28 C29 C30 154.6(4) . . . . ?
N5 C34 C35 N6 -47.0(5) . . . . ?
N5 C34 C35 C36 129.5(4) . . . . ?
N6 C35 C36 C37 -0.4(7) . . . . ?
C1 N1 C5 C4 0.6(6) . . . . ?
C1 N1 C5 C6 179.8(4) . . . . ?
C1 C2 C3 C4 0.8(7) . . . . ?
C2 C3 C4 C5 -1.2(7) . . . . ?
C3 C4 C5 N1 0.5(7) . . . . ?
C3 C4 C5 C6 -178.6(4) . . . . ?
C4 C5 C6 N2 -144.0(4) . . . . ?
C5 N1 C1 C2 -1.0(6) . . . . ?
C6 N2 C7 C8 -149.7(3) . . . . ?
C6 N2 C13 C14 -179.0(3) . . . . ?
C7 N2 C6 C5 67.6(4) . . . . ?
C7 N2 C13 C14 -56.4(4) . . . . ?
C7 C8 C9 C10 -178.1(4) . . . . ?
C8 N3 C12 C11 -0.6(7) . . . . ?
C8 C9 C10 C11 0.7(7) . . . . ?
C9 C10 C11 C12 -0.8(7) . . . . ?
C10 C11 C12 N3 0.7(8) . . . . ?
C12 N3 C8 C7 178.2(3) . . . . ?
C12 N3 C8 C9 0.5(6) . . . . ?
C13 N2 C6 C5 -170.0(3) . . . . ?
C13 N2 C7 C8 89.0(4) . . . . ?
C13 C14 C15 O1 5.6(5) . . . . ?
C13 C14 C15 C16 -174.8(3) . . . . ?
C13 C14 C19 C18 176.4(3) . . . . ?
C14 C15 C16 C17 -2.1(5) . . . . ?
C14 C15 C16 C20 175.1(3) . . . . ?
C15 C14 C19 C18 -0.7(5) . . . . ?
C15 C16 C17 C18 0.3(5) . . . . ?
C15 C16 C20 C21 -78.7(5) . . . . ?
C16 C17 C18 Cl1 179.9(3) . . . . ?
C16 C17 C18 C19 1.3(6) . . . . ?
C16 C20 C21 C22 -91.2(4) . . . . ?
C16 C20 C21 C26 86.6(5) . . . . ?
C17 C16 C20 C21 98.5(4) . . . . ?
C17 C18 C19 C14 -1.1(5) . . . . ?
C19 C14 C15 O1 -177.3(3) . . . . ?
C19 C14 C15 C16 2.3(5) . . . . ?
C20 C16 C17 C18 -176.9(3) . . . . ?
C20 C21 C22 C23 176.7(3) . . . . ?
C20 C21 C26 O2 0.3(6) . . . . ?
C20 C21 C26 C25 -178.1(3) . . . . ?
C21 C22 C23 Cl2 -178.2(3) . . . . ?
C21 C22 C23 C24 1.3(6) . . . . ?
C22 C21 C26 O2 178.1(3) . . . . ?
C22 C21 C26 C25 -0.3(6) . . . . ?
C22 C23 C24 C25 0.1(6) . . . . ?
C23 C24 C25 C26 -1.6(6) . . . . ?
C23 C24 C25 C27 178.6(4) . . . . ?
C24 C25 C26 O2 -176.7(3) . . . . ?
C24 C25 C26 C21 1.7(6) . . . . ?
C24 C25 C27 N5 -119.2(4) . . . . ?
C26 C21 C22 C23 -1.1(6) . . . . ?
C26 C25 C27 N5 61.0(4) . . . . ?
C27 N5 C28 C29 -100.6(4) . . . . ?
C27 N5 C34 C35 173.6(3) . . . . ?
C27 C25 C26 O2 3.0(5) . . . . ?
C27 C25 C26 C21 -178.5(3) . . . . ?
C28 N5 C27 C25 53.2(4) . . . . ?
C28 N5 C34 C35 -62.3(4) . . . . ?
C28 C29 C30 C31 175.7(4) . . . . ?
C29 N4 C33 C32 -0.2(6) . . . . ?
C29 C30 C31 C32 1.1(7) . . . . ?
C30 C31 C32 C33 -0.7(7) . . . . ?
C31 C32 C33 N4 0.2(7) . . . . ?
C33 N4 C29 C28 -176.4(4) . . . . ?
C33 N4 C29 C30 0.6(6) . . . . ?
C34 N5 C27 C25 177.5(3) . . . . ?
C34 N5 C28 C29 136.4(3) . . . . ?
C34 C35 C36 C37 -176.7(4) . . . . ?
C35 N6 C39 C38 1.3(6) . . . . ?
C35 C36 C37 C38 0.8(7) . . . . ?
C36 C37 C38 C39 -0.2(7) . . . . ?
C37 C38 C39 N6 -0.9(7) . . . . ?
C39 N6 C35 C34 176.0(4) . . . . ?
C39 N6 C35 C36 -0.6(6) . . . . ?
